data_9007046
loop_
_publ_author_name
'Lottermoser, W.'
'Steiner, K.'
'Grodzicki, M.'
'Jiang, K.'
'Scharfetter, G.'
'Bats, J. W.'
'Redhammer, G. J.'
'Treutmann, W.'
'Hosoya, S.'
'Amthauer, G.'

_publ_section_title
;
 The electric field gradient in synthetic fayalite alpha-Fe2SiO4
 at moderate temperatures
 Sample: T = 153 K
;
_journal_name_full 'Physics and Chemistry of Minerals'
_journal_page_first 112
_journal_page_last 121
_journal_paper_doi 10.1007/s00269-001-0226-2
_journal_volume 29
_journal_year 2002
_chemical_formula_sum 'Fe2 O4 Si'
_chemical_name_mineral Fayalite
_space_group_IT_number 62
_symmetry_space_group_name_Hall '-P 2ac 2n'
_symmetry_space_group_name_H-M 'P n m a'
_cell_angle_alpha 90
_cell_angle_beta 90
_cell_angle_gamma 90
_cell_length_a 10.4597
_cell_length_b 6.0818
_cell_length_c 4.8150
_cell_formula_units_Z 4
_cell_volume 306.300
_database_code_amcsd 0008631
_diffrn_ambient_temperature 153
_exptl_crystal_density_diffrn 4.419
_cod_original_formula_sum 'Fe2 Si O4'
_cod_database_code 9007046

loop_
_space_group_symop_operation_xyz
x,y,z
x,1/2-y,z
-x,1/2+y,-z
1/2-x,1/2+y,1/2+z
1/2+x,1/2-y,1/2-z
1/2+x,y,1/2-z
1/2-x,-y,1/2+z
-x,-y,-z

loop_
_atom_site_aniso_label
_atom_site_aniso_U_11
_atom_site_aniso_U_22
_atom_site_aniso_U_33
_atom_site_aniso_U_12
_atom_site_aniso_U_13
_atom_site_aniso_U_23
Fe1 0.00530 0.00350 0.00380 -0.00080 0.00010 -0.00030
Fe2 0.00390 0.00320 0.00500 0.00000 0.00000 0.00000
Si 0.00380 0.00310 0.00370 0.00000 0.00020 0.00000
O1 0.00600 0.00500 0.00420 0.00000 0.00030 0.00000
O2 0.00400 0.00500 0.00570 0.00000 -0.00010 0.00000
O3 0.00620 0.00390 0.00590 0.00100 0.00020 -0.00040

loop_
_atom_site_label
_atom_site_fract_x
_atom_site_fract_y
_atom_site_fract_z
_atom_site_U_iso_or_equiv
Fe1 0.00000 0.00000 0.00000 0.00420
Fe2 0.28003 0.25000 0.98599 0.00400
Si 0.09745 0.25000 0.43085 0.00350
O1 0.09174 0.25000 0.76800 0.00510
O2 -0.04688 0.25000 0.29110 0.00490
O3 0.16580 0.03601 0.28842 0.00530

loop_
_cod_related_entry_id
_cod_related_entry_database
_cod_related_entry_code
1 AMCSD 0008631
